data_1536911
loop_
_publ_author_name
'Kotur, B.Ya.'
'Mokra, I.R.'
'Toporinskii, A.Ya.'

_publ_section_title
;
 The ternary systems Sc-Sm(Dy)-Si at 870K
;
_journal_name_full 'Izvestiya Akademii Nauk SSSR, Metally'
_journal_page_first 204
_journal_page_last 207
_journal_volume 1991
_journal_year 1991
_chemical_formula_sum 'Sc Si Sm'
_chemical_name_systematic 'Sc Sm Si'
_space_group_IT_number 139
_symmetry_space_group_name_Hall '-I 4 2'
_symmetry_space_group_name_H-M 'I 4/m m m'
_cell_angle_alpha 90
_cell_angle_beta 90
_cell_angle_gamma 90
_cell_formula_units_Z 4
_cell_length_a 4.255
_cell_length_b 4.255
_cell_length_c 15.56
_cell_volume 281.714
_citation_journal_id_ASTM IZNMAQ
_cod_data_source_file Kotur_IZNMAQ_1991_1194.cif
_cod_data_source_block Sc1Si1Sm1
_cod_original_cell_volume 281.7142
_cod_original_formula_sum 'Sc1 Si1 Sm1'
_cod_database_code 1536911

loop_
_symmetry_equiv_pos_as_xyz
x,y,z
-y,x,z
-x,-y,z
y,-x,z
x,-y,-z
y,x,-z
-x,y,-z
-y,-x,-z
-x,-y,-z
y,-x,-z
x,y,-z
-y,x,-z
-x,y,z
-y,-x,z
x,-y,z
y,x,z
x+1/2,y+1/2,z+1/2
-y+1/2,x+1/2,z+1/2
-x+1/2,-y+1/2,z+1/2
y+1/2,-x+1/2,z+1/2
x+1/2,-y+1/2,-z+1/2
y+1/2,x+1/2,-z+1/2
-x+1/2,y+1/2,-z+1/2
-y+1/2,-x+1/2,-z+1/2
-x+1/2,-y+1/2,-z+1/2
y+1/2,-x+1/2,-z+1/2
x+1/2,y+1/2,-z+1/2
-y+1/2,x+1/2,-z+1/2
-x+1/2,y+1/2,z+1/2
-y+1/2,-x+1/2,z+1/2
x+1/2,-y+1/2,z+1/2
y+1/2,x+1/2,z+1/2

loop_
_atom_site_label
_atom_site_type_symbol
_atom_site_fract_x
_atom_site_fract_y
_atom_site_fract_z
_atom_site_occupancy
_atom_site_U_iso_or_equiv
Sc1 Sc 0 0.5 0 1 0.0
Si1 Si 0 0 0.12 1 0.0
Sm1 Sm 0 0 0.3249 1 0.0
